data_4135176
loop_
_publ_author_name
'Yan, Yong'
'Carrington, Elliot J.'
'P\'etuya, R\'emi'
'Whitehead, George F. S.'
'Verma, Ajay'
'Hylton, Rebecca K.'
'Tang, Chiu C.'
'Berry, Neil G.'
'Darling, George R.'
'Dyer, Matthew S.'
'Antypov, Dmytro'
'Katsoulidis, Alexandros P.'
'Rosseinsky, Matthew J.'

_publ_section_title
;
 Amino Acid Residues Determine the Response of Flexible Metal-Organic
 Frameworks to Guests.
;
_journal_name_full 'Journal of the American Chemical Society'
_journal_paper_doi 10.1021/jacs.0c03853
_journal_year 2020
_chemical_formula_moiety 'C7 H7 N3 O3 Zn'
_chemical_formula_sum 'C7 H7 N3 O3 Zn'
_chemical_formula_weight 246.53
_space_group_crystal_system trigonal
_space_group_IT_number 146
_space_group_name_Hall 'R 3'
_space_group_name_H-M_alt 'R 3 :H'
_atom_sites_solution_hydrogens geom
_atom_sites_solution_primary direct
_audit_creation_date 2019-08-19
_audit_creation_method
;
Olex2 1.2
(compiled 2018.05.29 svn.r3508 for OlexSys, GUI svn.r5506)
;
_cell_angle_alpha 90
_cell_angle_beta 90
_cell_angle_gamma 120
_cell_formula_units_Z 18
_cell_length_a 24.035(3)
_cell_length_b 24.035(3)
_cell_length_c 10.2251(5)
_cell_measurement_reflns_used 1428
_cell_measurement_temperature 195
_cell_measurement_theta_max 24.2130
_cell_measurement_theta_min 1.6410
_cell_volume 5115.5(9)
_computing_cell_refinement 'CrysAlisPro 1.171.39.46 (Rigaku OD, 2018)'
_computing_data_collection 'CrysAlisPro 1.171.39.46 (Rigaku OD, 2018)'
_computing_data_reduction 'CrysAlisPro 1.171.39.46 (Rigaku OD, 2018)'
_computing_molecular_graphics 'Olex2 (Dolomanov et al., 2009)'
_computing_publication_material 'Olex2 (Dolomanov et al., 2009)'
_computing_structure_refinement 'ShelXL (Sheldrick, 2015)'
_computing_structure_solution 'XS (Sheldrick, 2008)'
_diffrn_ambient_temperature 195
_diffrn_detector 'CCD plate'
_diffrn_measured_fraction_theta_full 0.997
_diffrn_measured_fraction_theta_max 0.997
_diffrn_measurement_details
;
List of Runs (angles in degrees, time in seconds):

  # Type    Start    End  Width  t~exp~   \w     \q     \k     \f   Frames
--------------------------------------------------------------------------
  1  \w   -112.00  26.00   0.20    0.20    --   30.00  45.00   0.00  690
  2  \w   -112.00  26.00   0.20    0.20    --   30.00  45.00  40.00  690
  3  \w   -112.00  26.00   0.20    0.20    --   30.00  45.00 160.00  690
;
_diffrn_measurement_device 'abstract diffractometer'
_diffrn_measurement_device_type 'dectris-CrysAlisPro-abstract goniometer imported dectris images'
_diffrn_measurement_method '\w scans'
_diffrn_orient_matrix_type 'CrysAlisPro convention (1999,Acta A55,543-557)'
_diffrn_orient_matrix_UB_11 -0.0092527000
_diffrn_orient_matrix_UB_12 0.0133510000
_diffrn_orient_matrix_UB_13 0.0490444000
_diffrn_orient_matrix_UB_21 -0.0316582000
_diffrn_orient_matrix_UB_22 -0.0227372000
_diffrn_orient_matrix_UB_23 -0.0106749000
_diffrn_orient_matrix_UB_31 0.0024886000
_diffrn_orient_matrix_UB_32 -0.0199847000
_diffrn_orient_matrix_UB_33 0.0450052000
_diffrn_radiation_monochromator synchrotron
_diffrn_radiation_probe x-ray
_diffrn_radiation_type synchrotron
_diffrn_radiation_wavelength 0.6889
_diffrn_reflns_av_R_equivalents 0.0556
_diffrn_reflns_av_unetI/netI 0.0644
_diffrn_reflns_Laue_measured_fraction_full 0.997
_diffrn_reflns_Laue_measured_fraction_max 0.997
_diffrn_reflns_limit_h_max 24
_diffrn_reflns_limit_h_min -21
_diffrn_reflns_limit_k_max 24
_diffrn_reflns_limit_k_min -21
_diffrn_reflns_limit_l_max 10
_diffrn_reflns_limit_l_min -10
_diffrn_reflns_number 5294
_diffrn_reflns_point_group_measured_fraction_full 0.953
_diffrn_reflns_point_group_measured_fraction_max 0.953
_diffrn_reflns_theta_full 20.119
_diffrn_reflns_theta_max 20.119
_diffrn_reflns_theta_min 1.642
_diffrn_source synchrotron
_exptl_absorpt_coefficient_mu 1.981
_exptl_absorpt_correction_T_max 1.00000
_exptl_absorpt_correction_T_min 0.10781
_exptl_absorpt_correction_type multi-scan
_exptl_absorpt_process_details
;
CrysAlisPro 1.171.39.46 (Rigaku Oxford Diffraction, 2018)
Empirical absorption correction using spherical harmonics,
 implemented in SCALE3 ABSPACK scaling algorithm.
;
_exptl_crystal_density_diffrn 1.440
_exptl_crystal_description needle
_exptl_crystal_F_000 2232
_exptl_crystal_preparation 'In situ CO2 Loading 0.1bar CO2 195K'
_exptl_crystal_size_max 0.26
_exptl_crystal_size_mid 0.05
_exptl_crystal_size_min 0.05
_refine_diff_density_max 1.327
_refine_diff_density_min -0.646
_refine_diff_density_rms 0.174
_refine_ls_abs_structure_details
;
 Flack x determined using 677 quotients [(I+)-(I-)]/[(I+)+(I-)]
 (Parsons, Flack and Wagner, Acta Cryst. B69 (2013) 249-259).
;
_refine_ls_abs_structure_Flack -0.03(7)
_refine_ls_extinction_method none
_refine_ls_goodness_of_fit_ref 1.062
_refine_ls_hydrogen_treatment constr
_refine_ls_matrix_type full
_refine_ls_number_parameters 255
_refine_ls_number_reflns 2275
_refine_ls_number_restraints 148
_refine_ls_restrained_S_all 1.040
_refine_ls_R_factor_all 0.1019
_refine_ls_R_factor_gt 0.0857
_refine_ls_shift/su_max 0.003
_refine_ls_shift/su_mean 0.000
_refine_ls_structure_factor_coef Fsqd
_refine_ls_weighting_details 'w=1/[\s^2^(Fo^2^)+(0.1787P)^2^] where P=(Fo^2^+2Fc^2^)/3'
_refine_ls_weighting_scheme calc
_refine_ls_wR_factor_gt 0.2207
_refine_ls_wR_factor_ref 0.2345
_reflns_Friedel_coverage 0.912
_reflns_Friedel_fraction_full 0.909
_reflns_Friedel_fraction_max 0.909
_reflns_number_gt 1837
_reflns_number_total 2275
_reflns_threshold_expression 'I > 2\s(I)'
_cod_data_source_file ZnAlaPyr_LowLoadingCO2_Insitu-SCXRD_195K.cif
_cod_data_source_block ZnAlaPyr_LowLoadingCO2_Insitu_SCXRD
_cod_original_cell_volume 5115.4(11)
_cod_original_sg_symbol_H-M 'R 3'
_cod_database_code 4135176
_shelx_shelxl_version_number 2014/7
_chemical_oxdiff_formula 'Zn C7 H7 N3 O3'
_shelx_space_group_comment
;
The symmetry employed for this shelxl refinement is uniquely defined
by the following loop, which should always be used as a source of
symmetry information in preference to the above space-group names.
They are only intended as comments.
;
_shelx_estimated_absorpt_t_max 0.907
_shelx_estimated_absorpt_t_min 0.627
_reflns_odcompleteness_completeness 97.91
_reflns_odcompleteness_iscentric 1
_reflns_odcompleteness_theta 24.20
_olex2_refinement_description
;
1. Fixed Uiso
 At 1.2 times of:
  All C(H) groups, All N(H) groups
 At 1.5 times of:
  All C(H,H,H) groups
2. Restrained distances
 C7-C5
 1.5 with sigma of 0.02
 C12-C14
 1.5 with sigma of 0.02
3. Rigid bond restraints
 C7, C5
 with sigma for 1-2 distances of 0.005 and sigma for 1-3 distances of 0.01
4. Uiso/Uaniso restraints and constraints
N5 \\sim C9 \\sim C10 \\sim C8 \\sim N4: within 2A with sigma of 0.01 and sigma
for terminal atoms of 0.02
N2 \\sim N1 \\sim C1 \\sim C3 \\sim C2: within 2A with sigma of 0.01 and sigma
for terminal atoms of 0.02
O4 \\sim C13 \\sim O5: within 2A with sigma of 0.01 and sigma for terminal
atoms of 0.02
O1 \\sim C6 \\sim O2: within 2A with sigma of 0.01 and sigma for terminal atoms
of 0.02
C5 \\sim C7: within 2A with sigma of 0.01 and sigma for terminal atoms of 0.02
C11 \\sim O6 \\sim N6: within 2A with sigma of 0.01 and sigma for terminal
atoms of 0.02
N3 \\sim C4 \\sim O3: within 2A with sigma of 0.01 and sigma for terminal atoms
of 0.02
Uanis(N4) \\sim Ueq: with sigma of 0.1 and sigma for terminal atoms of 0.2
Uanis(O5) \\sim Ueq, Uanis(C13) \\sim Ueq, Uanis(O4) \\sim Ueq: with sigma of
0.05 and sigma for terminal atoms of 0.1
5.a Ternary CH refined with riding coordinates:
 C12(H12), C5(H5)
5.b Aromatic/amide H refined with riding coordinates:
 N3(H3), N6(H6), C2(H2), C9(H9), C8(H8), C1(H1)
5.c Idealised Me refined as rotating group:
 C14(H14A,H14B,H14C), C7(H7A,H7B,H7C)
;
_olex2_submission_special_instructions 'No special instructions were received'
_oxdiff_exptl_absorpt_empirical_details
;
Empirical correction (ABSPACK) includes:
- Absorption correction using spherical harmonics
- Frame scaling
;
_oxdiff_exptl_absorpt_empirical_full_max 4.602
_oxdiff_exptl_absorpt_empirical_full_min 0.472

loop_
_space_group_symop_operation_xyz
'x, y, z'
'-y, x-y, z'
'-x+y, -x, z'
'x+2/3, y+1/3, z+1/3'
'-y+2/3, x-y+1/3, z+1/3'
'-x+y+2/3, -x+1/3, z+1/3'
'x+1/3, y+2/3, z+2/3'
'-y+1/3, x-y+2/3, z+2/3'
'-x+y+1/3, -x+2/3, z+2/3'

loop_
_atom_site_label
_atom_site_type_symbol
_atom_site_fract_x
_atom_site_fract_y
_atom_site_fract_z
_atom_site_U_iso_or_equiv
_atom_site_adp_type
_atom_site_occupancy
_atom_site_site_symmetry_order
_atom_site_calc_flag
_atom_site_refinement_flags_posn
_atom_site_refinement_flags_adp
_atom_site_refinement_flags_occupancy
_atom_site_disorder_assembly
_atom_site_disorder_group
Zn2 Zn 0.68194(16) 0.64767(16) 1.2195(2) 0.0506(11) Uani 1 1 d . . . . .
Zn1 Zn 0.34884(16) 0.36604(15) 1.0483(2) 0.0494(11) Uani 1 1 d . . . . .
N5 N 0.6596(10) 0.5924(9) 1.0601(17) 0.037(4) Uani 1 1 d . U . . .
N2 N 0.3268(10) 0.4002(11) 0.8963(18) 0.048(5) Uani 1 1 d . U . . .
O5 O 0.4271(11) 0.3651(10) 1.0328(16) 0.064(5) Uani 1 1 d . U . . .
N4 N 0.6632(11) 0.6101(10) 0.9462(19) 0.047(4) Uani 1 1 d . U . . .
O1 O 0.0701(9) 0.4321(9) 0.6907(16) 0.050(4) Uani 1 1 d . U . . .
O4 O 0.4014(10) 0.3061(10) 0.8541(18) 0.064(5) Uani 1 1 d . U . . .
O2 O 0.0939(10) 0.3959(11) 0.8677(16) 0.059(5) Uani 1 1 d . U . . .
O6 O 0.5765(10) 0.4249(9) 0.7755(17) 0.066(6) Uani 1 1 d . U . . .
O3 O 0.2390(10) 0.4835(10) 0.6103(19) 0.066(5) Uani 1 1 d . U . . .
N3 N 0.2190(11) 0.4925(12) 0.827(2) 0.059(6) Uani 1 1 d . U . . .
H3 H 0.2332 0.4965 0.9081 0.071 Uiso 1 1 calc R . . . .
C4 C 0.2489(13) 0.4775(14) 0.732(2) 0.052(6) Uani 1 1 d . U . . .
N6 N 0.5525(13) 0.3928(12) 0.981(2) 0.062(6) Uani 1 1 d . U . . .
H6 H 0.5632 0.4013 1.0640 0.074 Uiso 1 1 calc R . . . .
C3 C 0.2860(13) 0.4460(13) 0.779(2) 0.046(5) Uani 1 1 d . U . . .
N1 N 0.3295(11) 0.3846(12) 0.771(2) 0.058(5) Uani 1 1 d . U . . .
C11 C 0.5893(17) 0.4412(15) 0.893(3) 0.064(7) Uani 1 1 d . U . . .
C2 C 0.3058(13) 0.4428(14) 0.898(2) 0.048(5) Uani 1 1 d . U . . .
H2 H 0.3053 0.4664 0.9722 0.058 Uiso 1 1 calc R . . . .
C10 C 0.6214(14) 0.5060(13) 0.941(2) 0.054(6) Uani 1 1 d . U . . .
C6 C 0.1076(14) 0.4388(15) 0.780(2) 0.054(6) Uani 1 1 d . U . . .
C9 C 0.6367(13) 0.5338(13) 1.059(2) 0.043(5) Uani 1 1 d . U . . .
H9 H 0.6302 0.5098 1.1366 0.052 Uiso 1 1 calc R . . . .
C13 C 0.4376(16) 0.3351(16) 0.942(3) 0.064(6) Uani 1 1 d . U . . .
C8 C 0.6443(14) 0.5582(13) 0.854(3) 0.059(6) Uani 1 1 d . U . . .
H8 H 0.6466 0.5590 0.7609 0.071 Uiso 1 1 calc R . . . .
C14 C 0.4930(15) 0.2837(13) 1.049(3) 0.067(9) Uani 1 1 d D . . . .
H14A H 0.4976 0.2500 1.0051 0.101 Uiso 1 1 calc GR . . . .
H14B H 0.4503 0.2648 1.0892 0.101 Uiso 1 1 calc GR . . . .
H14C H 0.5259 0.3036 1.1173 0.101 Uiso 1 1 calc GR . . . .
C12 C 0.5007(14) 0.3324(13) 0.954(2) 0.052(7) Uani 1 1 d D . . . .
H12 H 0.5089 0.3188 0.8672 0.062 Uiso 1 1 calc R . . . .
C5 C 0.1673(16) 0.5017(15) 0.804(3) 0.070(8) Uani 1 1 d D U . . .
H5 H 0.1592 0.5141 0.8919 0.084 Uiso 1 1 calc R . . . .
C1 C 0.3046(15) 0.4142(15) 0.691(3) 0.066(7) Uani 1 1 d . U . . .
H1 H 0.3012 0.4128 0.5983 0.079 Uiso 1 1 calc R . . . .
C7 C 0.186(2) 0.5591(18) 0.728(4) 0.104(11) Uani 1 1 d D U . . .
H7A H 0.2194 0.5964 0.7754 0.156 Uiso 1 1 calc GR . . . .
H7B H 0.1485 0.5645 0.7153 0.156 Uiso 1 1 calc GR . . . .
H7C H 0.2026 0.5554 0.6432 0.156 Uiso 1 1 calc GR . . . .

loop_
_atom_site_aniso_label
_atom_site_aniso_U_11
_atom_site_aniso_U_22
_atom_site_aniso_U_33
_atom_site_aniso_U_23
_atom_site_aniso_U_13
_atom_site_aniso_U_12
Zn2 0.075(2) 0.070(2) 0.0086(16) -0.0020(14) -0.0008(14) 0.038(2)
Zn1 0.074(2) 0.070(2) 0.0078(16) 0.0001(14) -0.0011(15) 0.039(2)
N5 0.070(10) 0.035(9) 0.010(8) 0.002(7) -0.004(7) 0.029(8)
N2 0.063(10) 0.067(11) 0.013(9) -0.001(8) -0.006(8) 0.033(9)
O5 0.094(12) 0.086(12) 0.014(9) -0.004(8) -0.017(8) 0.047(10)
N4 0.078(10) 0.047(9) 0.013(8) 0.005(7) -0.008(7) 0.029(8)
O1 0.061(11) 0.079(11) 0.020(9) -0.006(8) -0.008(7) 0.042(9)
O4 0.086(12) 0.085(12) 0.024(10) -0.007(8) -0.009(8) 0.044(10)
O2 0.078(11) 0.094(13) 0.013(9) -0.008(8) -0.006(8) 0.049(10)
O6 0.101(14) 0.071(12) 0.015(9) 0.009(8) -0.004(9) 0.034(11)
O3 0.086(13) 0.088(14) 0.033(11) 0.002(10) -0.006(10) 0.049(11)
N3 0.061(13) 0.086(14) 0.032(11) 0.000(10) -0.006(10) 0.039(11)
C4 0.056(13) 0.078(14) 0.026(11) -0.006(11) -0.005(10) 0.036(11)
N6 0.101(15) 0.069(14) 0.018(11) 0.004(9) -0.001(10) 0.044(13)
C3 0.060(11) 0.065(12) 0.021(10) 0.000(9) 0.005(9) 0.036(10)
N1 0.070(11) 0.073(11) 0.019(9) 0.002(8) -0.009(8) 0.028(9)
C11 0.106(15) 0.064(14) 0.024(11) 0.007(10) -0.003(11) 0.044(13)
C2 0.063(11) 0.068(12) 0.021(10) -0.007(9) 0.005(9) 0.039(10)
C10 0.079(12) 0.052(11) 0.018(9) -0.002(8) -0.008(9) 0.023(10)
C6 0.070(12) 0.085(12) 0.015(10) -0.006(9) -0.011(9) 0.046(10)
C9 0.071(10) 0.045(9) 0.015(8) 0.005(8) -0.010(8) 0.030(9)
C13 0.087(13) 0.084(12) 0.012(11) 0.000(9) -0.010(10) 0.037(11)
C8 0.084(12) 0.055(11) 0.018(10) -0.001(8) -0.009(9) 0.020(10)
C14 0.06(2) 0.07(2) 0.06(2) -0.005(16) -0.001(15) 0.022(17)
C12 0.07(2) 0.07(2) 0.022(15) -0.008(14) -0.013(13) 0.035(17)
C5 0.08(2) 0.11(2) 0.049(18) -0.015(14) -0.024(15) 0.067(19)
C1 0.069(12) 0.083(13) 0.031(11) 0.002(10) -0.010(10) 0.026(10)
C7 0.11(2) 0.13(3) 0.07(2) 0.013(17) -0.013(19) 0.06(2)

loop_
_atom_type_symbol
_atom_type_description
_atom_type_scat_dispersion_real
_atom_type_scat_dispersion_imag
_atom_type_scat_source
C C 0.0032 0.0015 'International Tables Vol C Tables 4.2.6.8 and 6.1.1.4'
H H 0.0000 0.0000 'International Tables Vol C Tables 4.2.6.8 and 6.1.1.4'
N N 0.0060 0.0030 'International Tables Vol C Tables 4.2.6.8 and 6.1.1.4'
O O 0.0108 0.0057 'International Tables Vol C Tables 4.2.6.8 and 6.1.1.4'
Zn Zn 0.3262 1.3876 'International Tables Vol C Tables 4.2.6.8 and 6.1.1.4'

loop_
_geom_angle_atom_site_label_1
_geom_angle_atom_site_label_2
_geom_angle_atom_site_label_3
_geom_angle
_geom_angle_site_symmetry_1
_geom_angle_site_symmetry_3
_geom_angle_publ_flag
N5 Zn2 N4 115.6(9) . 6_565 ?
O1 Zn2 N5 103.8(7) 9 . ?
O1 Zn2 N4 110.2(8) 9 6_565 ?
O2 Zn2 N5 113.3(8) 4 . ?
O2 Zn2 N4 105.4(9) 4 6_565 ?
O2 Zn2 O1 108.4(7) 4 9 ?
N2 Zn1 O4 102.6(9) . 5 ?
N2 Zn1 N1 115.4(9) . 5 ?
O5 Zn1 N2 114.7(8) . . ?
O5 Zn1 O4 107.6(9) . 5 ?
O5 Zn1 N1 106.8(9) . 5 ?
O4 Zn1 N1 109.4(9) 5 5 ?
N4 N5 Zn2 126.4(16) . . ?
N4 N5 C9 107(2) . . ?
C9 N5 Zn2 126.0(15) . . ?
N1 N2 Zn1 125.4(18) . . ?
C2 N2 Zn1 126.3(16) . . ?
C2 N2 N1 108(2) . . ?
C13 O5 Zn1 122.9(19) . . ?
N5 N4 Zn2 125.8(17) . 8_654 ?
N5 N4 C8 113(2) . . ?
C8 N4 Zn2 121.5(16) . 8_654 ?
C6 O1 Zn2 138.5(19) . 5_554 ?
C13 O4 Zn1 141(2) . 9_554 ?
C6 O2 Zn2 127.8(18) . 7_444 ?
C4 N3 C5 123(2) . . ?
O3 C4 N3 121(3) . . ?
O3 C4 C3 124(2) . . ?
N3 C4 C3 115(2) . . ?
C11 N6 C12 128(2) . . ?
C2 C3 C4 130(2) . . ?
C2 C3 C1 110(3) . . ?
C1 C3 C4 120(2) . . ?
N2 N1 Zn1 124.4(18) . 9_554 ?
N2 N1 C1 109(2) . . ?
C1 N1 Zn1 126(2) . 9_554 ?
O6 C11 N6 114(3) . . ?
O6 C11 C10 126(3) . . ?
N6 C11 C10 117(2) . . ?
C3 C2 N2 108(2) . . ?
C9 C10 C11 136(2) . . ?
C9 C10 C8 104(2) . . ?
C8 C10 C11 120(2) . . ?
O1 C6 O2 122(3) . . ?
O1 C6 C5 121(3) . . ?
O2 C6 C5 116(2) . . ?
N5 C9 C10 116(2) . . ?
O5 C13 C12 116(2) . . ?
O4 C13 O5 126(3) . . ?
O4 C13 C12 118(3) . . ?
C10 C8 N4 100(2) . . ?
N6 C12 C13 111(2) . . ?
N6 C12 C14 113(2) . . ?
C14 C12 C13 111(2) . . ?
N3 C5 C6 110(2) . . ?
N3 C5 C7 112(3) . . ?
C7 C5 C6 124(3) . . ?
C3 C1 N1 104(2) . . ?

loop_
_geom_bond_atom_site_label_1
_geom_bond_atom_site_label_2
_geom_bond_distance
_geom_bond_site_symmetry_2
_geom_bond_publ_flag
Zn2 N5 1.999(18) . ?
Zn2 N4 2.06(2) 6_565 ?
Zn2 O1 1.998(17) 9 ?
Zn2 O2 1.94(2) 4 ?
Zn1 N2 1.95(2) . ?
Zn1 O5 1.90(2) . ?
Zn1 O4 1.986(19) 5 ?
Zn1 N1 1.99(3) 5 ?
N5 N4 1.23(2) . ?
N5 C9 1.23(3) . ?
N2 N1 1.35(3) . ?
N2 C2 1.35(4) . ?
O5 C13 1.28(4) . ?
N4 Zn2 2.06(2) 8_654 ?
N4 C8 1.45(4) . ?
O1 Zn2 1.998(17) 5_554 ?
O1 C6 1.24(3) . ?
O4 Zn1 1.985(19) 9_554 ?
O4 C13 1.20(3) . ?
O2 Zn2 1.94(2) 7_444 ?
O2 C6 1.28(3) . ?
O6 C11 1.25(3) . ?
O3 C4 1.28(3) . ?
N3 C4 1.37(3) . ?
N3 C5 1.39(4) . ?
C4 C3 1.51(4) . ?
N6 C11 1.39(4) . ?
N6 C12 1.39(4) . ?
C3 C2 1.33(4) . ?
C3 C1 1.39(4) . ?
N1 Zn1 1.99(3) 9_554 ?
N1 C1 1.40(4) . ?
C11 C10 1.44(4) . ?
C10 C9 1.34(3) . ?
C10 C8 1.41(4) . ?
C6 C5 1.49(4) . ?
C13 C12 1.55(4) . ?
C14 C12 1.46(2) . ?
C5 C7 1.44(3) . ?

loop_
_smtbx_masks_void_nr
_smtbx_masks_void_average_x
_smtbx_masks_void_average_y
_smtbx_masks_void_average_z
_smtbx_masks_void_volume
_smtbx_masks_void_count_electrons
_smtbx_masks_void_content
1 0.000 0.000 -0.417 600.1 121.9 ?
2 0.333 0.667 -0.381 600.1 121.9 ?
3 0.667 0.333 -0.659 600.1 121.9 ?
